data_8101997
loop_
_publ_author_name
'Wu, M.-H.'
'Yang, X.-H.'
'Zou, W.-D.'
'Liu, W.-J.'
'Li, C.'

_publ_section_title
;
Refinement of the crystal structure of (E)-1,3-diphenyl-2-propen-1-
one, C~15~H~12~O
;
_journal_issue 3
_journal_name_full 'Zeitschrift f\"ur Kristallographie - New Crystal Structures'
_journal_page_first 323
_journal_page_last 324
_journal_volume 221
_journal_year 2006
_chemical_formula_moiety 'C15 H12 O'
_chemical_formula_sum 'C15 H12 O'
_chemical_formula_weight 208.25
_chemical_melting_point 326
_chemical_name_common chalcone
_chemical_name_systematic
; 
(E)-1,3-diphenyl-2-propen-1-one 
;
_space_group_IT_number 60
_symmetry_cell_setting orthorhombic
_symmetry_space_group_name_Hall '-P 2n 2ab'
_symmetry_space_group_name_H-M 'P b c n'
_atom_sites_solution_hydrogens geom
_atom_sites_solution_primary direct
_atom_sites_solution_secondary difmap
_audit_creation_method SHELXL-97
_cell_angle_alpha 90.00
_cell_angle_beta 90.00
_cell_angle_gamma 90.00
_cell_formula_units_Z 8
_cell_length_a 10.9322(11)
_cell_length_b 11.8600(12)
_cell_length_c 17.9960(18)
_cell_measurement_reflns_used 2045
_cell_measurement_temperature 292(2)
_cell_measurement_theta_max 22.12
_cell_measurement_theta_min 2.26
_cell_volume 2333.3(4)
_computing_cell_refinement 'Bruker SMART'
_computing_data_collection 'SMART, Bruker Version 5.628, 2001'
_computing_data_reduction 'SAINT+, Bruker Version 6.45, 2001'
_computing_molecular_graphics 'PLATON (Spek, 2003)'
_computing_publication_material 'PLATON '
_computing_structure_refinement 'SHELXL-97 (Sheldrick, 1997)'
_computing_structure_solution 'SHELXS-97 (Sheldrick, 1997)'
_diffrn_ambient_temperature 292(2)
_diffrn_measured_fraction_theta_full 0.986
_diffrn_measured_fraction_theta_max 0.986
_diffrn_measurement_device_type 'Bruker SMART CCD'
_diffrn_measurement_method phi/omega
_diffrn_radiation_monochromator graphite
_diffrn_radiation_source 'fine-focus sealed tube'
_diffrn_radiation_type MoK\a
_diffrn_radiation_wavelength 0.71073
_diffrn_reflns_av_R_equivalents 0.0566
_diffrn_reflns_av_sigmaI/netI 0.0316
_diffrn_reflns_limit_h_max 13
_diffrn_reflns_limit_h_min -12
_diffrn_reflns_limit_k_max 14
_diffrn_reflns_limit_k_min -14
_diffrn_reflns_limit_l_max 14
_diffrn_reflns_limit_l_min -22
_diffrn_reflns_number 10743
_diffrn_reflns_theta_full 25.99
_diffrn_reflns_theta_max 25.99
_diffrn_reflns_theta_min 2.26
_diffrn_standards_number 0
_exptl_absorpt_coefficient_mu 0.073
_exptl_absorpt_correction_T_max 0.986
_exptl_absorpt_correction_T_min 0.978
_exptl_absorpt_correction_type multi-scan
_exptl_absorpt_process_details '(SADABS; Sheldrick, 2001)'
_exptl_crystal_colour colorless
_exptl_crystal_density_diffrn 1.186
_exptl_crystal_density_method 'not measured'
_exptl_crystal_description block
_exptl_crystal_F_000 880
_exptl_crystal_size_max 0.30
_exptl_crystal_size_mid 0.20
_exptl_crystal_size_min 0.20
_refine_diff_density_max 0.175
_refine_diff_density_min -0.190
_refine_diff_density_rms 0.033
_refine_ls_extinction_method none
_refine_ls_goodness_of_fit_ref 1.090
_refine_ls_hydrogen_treatment constr
_refine_ls_matrix_type full
_refine_ls_number_parameters 155
_refine_ls_number_reflns 2262
_refine_ls_number_restraints 2
_refine_ls_restrained_S_all 1.090
_refine_ls_R_factor_all 0.1010
_refine_ls_R_factor_gt 0.0625
_refine_ls_shift/su_max 0.000
_refine_ls_shift/su_mean 0.000
_refine_ls_structure_factor_coef Fsqd
_refine_ls_weighting_details 'calc w=1/[\s^2^(Fo^2^)+(0.0866P)^2^+0.0000P] where P=(Fo^2^+2Fc^2^)/3'
_refine_ls_weighting_scheme calc
_refine_ls_wR_factor_gt 0.1622
_refine_ls_wR_factor_ref 0.1826
_reflns_number_gt 1348
_reflns_number_total 2262
_reflns_threshold_expression >2sigma(I)
_cod_data_source_file 1267-1810.cff
_cod_data_source_block 060418bm
_cod_depositor_comments
;
The following automatic conversions were performed:
'_symmetry_cell_setting' value 'Orthorhombic' changed to 'orthorhombic'
according to '/home/saulius/struct/CIF-dictionaries/cif_core.dic'
dictionary named 'cif_core.dic' version 2.4.1 from 2010-06-29.

Automatic conversion script
Id: cif_fix_enum 1555 2011-01-17 13:19:09Z saulius 
;
_cod_original_sg_symbol_H-M Pbcn
_cod_database_code 8101997

loop_
_symmetry_equiv_pos_as_xyz
'x, y, z'
'-x+1/2, -y+1/2, z+1/2'
'-x, y, -z+1/2'
'x+1/2, -y+1/2, -z'
'-x, -y, -z'
'x-1/2, y-1/2, -z-1/2'
'x, -y, z-1/2'
'-x-1/2, y-1/2, z'

loop_
_atom_site_label
_atom_site_type_symbol
_atom_site_fract_x
_atom_site_fract_y
_atom_site_fract_z
_atom_site_U_iso_or_equiv
_atom_site_adp_type
_atom_site_occupancy
_atom_site_symmetry_multiplicity
_atom_site_Wyckoff_symbol
_atom_site_calc_flag
_atom_site_refinement_flags
_atom_site_disorder_assembly
_atom_site_disorder_group
C1 C 0.1672(2) 0.1451(3) 0.66422(14) 0.1085(9) Uani 1 8 d d . . .
H1 H 0.0857 0.1657 0.6702 0.130 Uiso 1 8 d calc R . .
C2 C 0.2198(4) 0.0644(3) 0.71113(15) 0.1273(11) Uani 1 8 d d . . .
H2 H 0.1729 0.0325 0.7488 0.153 Uiso 1 8 d calc R . .
C3 C 0.3378(3) 0.0320(3) 0.70265(17) 0.1176(10) Uani 1 8 d d . . .
H3 H 0.3711 -0.0228 0.7336 0.141 Uiso 1 8 d calc R . .
C4 C 0.4061(3) 0.0795(2) 0.64933(15) 0.1043(8) Uani 1 8 d d . . .
H4 H 0.4874 0.0579 0.6439 0.125 Uiso 1 8 d calc R . .
C5 C 0.3580(2) 0.1596(2) 0.60265(12) 0.0867(7) Uani 1 8 d d . . .
H5 H 0.4075 0.1912 0.5661 0.104 Uiso 1 8 d calc R . .
C6 C 0.2377(2) 0.19423(18) 0.60867(11) 0.0784(6) Uani 1 8 d d D C .
C7 C 0.1801(2) 0.2780(2) 0.55854(13) 0.0864(7) Uani 1 8 d d D . .
H7 H 0.0923 0.2829 0.5560 0.104 Uiso 0.12 8 d d PRD A 2
C8 C 0.25499(19) 0.35281(19) 0.51300(11) 0.0778(6) Uani 1 8 d d D C .
H8 H 0.3386 0.3395 0.5094 0.093 Uiso 1 8 d calc R . .
C9 C 0.2068(2) 0.4393(2) 0.47657(12) 0.0803(6) Uani 1 8 d d D . .
H9 H 0.1198 0.4499 0.4820 0.096 Uiso 0.88 8 d d PR B 1
C10 C 0.26873(19) 0.52082(18) 0.42901(11) 0.0743(6) Uani 1 8 d d . C .
C11 C 0.2007(2) 0.6078(2) 0.39802(13) 0.0898(7) Uani 1 8 d d . . .
H11 H 0.1176 0.6129 0.4086 0.108 Uiso 1 8 d calc R C .
C12 C 0.2535(3) 0.6862(2) 0.35224(15) 0.1031(8) Uani 1 8 d d . C .
H12 H 0.2062 0.7437 0.3320 0.124 Uiso 1 8 d calc R . .
C13 C 0.3758(3) 0.6801(2) 0.33611(14) 0.1043(8) Uani 1 8 d d . . .
H13 H 0.4116 0.7331 0.3049 0.125 Uiso 1 8 d calc R C .
C14 C 0.4454(2) 0.5951(2) 0.36642(14) 0.0976(8) Uani 1 8 d d . C .
H14 H 0.5285 0.5910 0.3557 0.117 Uiso 1 8 d calc R . .
C15 C 0.3929(2) 0.5161(2) 0.41249(12) 0.0841(6) Uani 1 8 d d . . .
H15 H 0.4409 0.4590 0.4327 0.101 Uiso 1 8 d calc R C .
O1 O 0.06709(16) 0.28375(19) 0.55375(13) 0.1175(7) Uani 0.88 8 d d PD C 1
O1' O 0.0954(8) 0.4415(13) 0.4837(8) 0.113(5) Uani 0.12 8 d d PD C 2

loop_
_atom_site_aniso_label
_atom_site_aniso_U_11
_atom_site_aniso_U_22
_atom_site_aniso_U_33
_atom_site_aniso_U_23
_atom_site_aniso_U_13
_atom_site_aniso_U_12
C1 0.1015(18) 0.132(2) 0.0916(18) 0.0006(17) 0.0094(14) -0.0343(16)
C2 0.154(3) 0.144(3) 0.0839(19) 0.0262(19) -0.0007(19) -0.061(2)
C3 0.140(3) 0.112(2) 0.100(2) 0.0146(17) -0.0301(19) -0.033(2)
C4 0.1155(19) 0.1000(19) 0.0974(18) 0.0151(16) -0.0133(16) -0.0053(15)
C5 0.0926(17) 0.0870(15) 0.0806(14) 0.0035(12) 0.0007(11) -0.0103(13)
C6 0.0821(14) 0.0850(15) 0.0681(13) -0.0076(11) 0.0048(11) -0.0207(12)
C7 0.0746(15) 0.0966(17) 0.0880(16) -0.0086(13) 0.0121(12) -0.0033(12)
C8 0.0676(12) 0.0863(15) 0.0796(13) -0.0050(12) 0.0001(10) 0.0028(11)
C9 0.0724(13) 0.0867(16) 0.0817(15) -0.0099(12) -0.0008(11) 0.0095(12)
C10 0.0787(13) 0.0739(13) 0.0703(12) -0.0140(11) -0.0055(10) 0.0086(11)
C11 0.0971(16) 0.0833(15) 0.0891(16) -0.0107(14) -0.0068(12) 0.0115(13)
C12 0.134(2) 0.0784(16) 0.0967(18) -0.0054(15) -0.0066(17) 0.0105(16)
C13 0.141(2) 0.0823(17) 0.0892(17) -0.0100(14) 0.0040(16) -0.0156(17)
C14 0.0965(17) 0.1015(19) 0.0949(17) -0.0117(15) 0.0045(13) -0.0129(15)
C15 0.0858(15) 0.0901(15) 0.0765(14) -0.0093(12) -0.0070(11) 0.0011(12)
O1 0.0662(12) 0.1438(18) 0.1426(17) 0.0275(14) 0.0156(10) 0.0052(10)
O1' 0.098(10) 0.117(12) 0.124(11) 0.018(9) -0.015(8) 0.029(8)

loop_
_atom_type_symbol
_atom_type_description
_atom_type_scat_dispersion_real
_atom_type_scat_dispersion_imag
_atom_type_scat_source
C C 0.0033 0.0016 'International Tables Vol C Tables 4.2.6.8 and 6.1.1.4'
H H 0.0000 0.0000 'International Tables Vol C Tables 4.2.6.8 and 6.1.1.4'
O O 0.0106 0.0060 'International Tables Vol C Tables 4.2.6.8 and 6.1.1.4'

loop_
_geom_angle_atom_site_label_1
_geom_angle_atom_site_label_2
_geom_angle_atom_site_label_3
_geom_angle
_geom_angle_site_symmetry_1
_geom_angle_site_symmetry_3
_geom_angle_publ_flag
C6 C1 C2 119.5(3) . . ?
C6 C1 H1 120.2 . . ?
C2 C1 H1 120.2 . . ?
C3 C2 C1 121.1(3) . . ?
C3 C2 H2 119.4 . . ?
C1 C2 H2 119.4 . . ?
C4 C3 C2 119.5(3) . . ?
C4 C3 H3 120.2 . . ?
C2 C3 H3 120.2 . . ?
C3 C4 C5 121.0(3) . . ?
C3 C4 H4 119.5 . . ?
C5 C4 H4 119.5 . . ?
C4 C5 C6 121.5(2) . . ?
C4 C5 H5 119.3 . . ?
C6 C5 H5 119.3 . . ?
C5 C6 C1 117.3(2) . . ?
C5 C6 C7 123.76(19) . . ?
C1 C6 C7 118.9(2) . . ?
O1 C7 C8 119.1(2) . . ?
O1 C7 C6 120.2(2) . . ?
C8 C7 C6 120.73(19) . . ?
O1 C7 H7 1.4 . . ?
C8 C7 H7 119.8 . . ?
C6 C7 H7 119.5 . . ?
C9 C8 C7 121.7(2) . . ?
C9 C8 H8 119.2 . . ?
C7 C8 H8 119.2 . . ?
O1' C9 C8 111.0(7) . . ?
O1' C9 C10 120.6(7) . . ?
C8 C9 C10 128.2(2) . . ?
O1' C9 H9 6.3 . . ?
C8 C9 H9 116.2 . . ?
C10 C9 H9 115.5 . . ?
C11 C10 C15 117.8(2) . . ?
C11 C10 C9 118.7(2) . . ?
C15 C10 C9 123.5(2) . . ?
C12 C11 C10 121.4(2) . . ?
C12 C11 H11 119.3 . . ?
C10 C11 H11 119.3 . . ?
C11 C12 C13 120.2(2) . . ?
C11 C12 H12 119.9 . . ?
C13 C12 H12 119.9 . . ?
C12 C13 C14 119.6(2) . . ?
C12 C13 H13 120.2 . . ?
C14 C13 H13 120.2 . . ?
C13 C14 C15 120.5(2) . . ?
C13 C14 H14 119.7 . . ?
C15 C14 H14 119.7 . . ?
C14 C15 C10 120.5(2) . . ?
C14 C15 H15 119.7 . . ?
C10 C15 H15 119.7 . . ?
C7 O1 H7 4.7 . . ?
C9 O1' H9 21.5 . . ?

loop_
_geom_bond_atom_site_label_1
_geom_bond_atom_site_label_2
_geom_bond_distance
_geom_bond_site_symmetry_2
_geom_bond_publ_flag
C1 C6 1.390(3) . ?
C1 C2 1.399(4) . ?
C1 H1 0.9300 . ?
C2 C3 1.355(4) . ?
C2 H2 0.9300 . ?
C3 C4 1.341(4) . ?
C3 H3 0.9300 . ?
C4 C5 1.373(3) . ?
C4 H4 0.9300 . ?
C5 C6 1.382(3) . ?
C5 H5 0.9300 . ?
C6 C7 1.482(3) . ?
C7 O1 1.240(2) . ?
C7 C8 1.459(3) . ?
C7 H7 0.9632 . ?
C8 C9 1.327(3) . ?
C8 H8 0.9300 . ?
C9 O1' 1.225(9) . ?
C9 C10 1.458(3) . ?
C9 H9 0.9641 . ?
C10 C11 1.389(3) . ?
C10 C15 1.391(3) . ?
C11 C12 1.370(3) . ?
C11 H11 0.9300 . ?
C12 C13 1.370(4) . ?
C12 H12 0.9300 . ?
C13 C14 1.376(3) . ?
C13 H13 0.9300 . ?
C14 C15 1.376(3) . ?
C14 H14 0.9300 . ?
C15 H15 0.9300 . ?
O1 H7 0.2784 . ?
O1' H9 0.2867 . ?

loop_
_geom_hbond_atom_site_label_D
_geom_hbond_atom_site_label_H
_geom_hbond_atom_site_label_A
_geom_hbond_distance_DH
_geom_hbond_distance_HA
_geom_hbond_distance_DA
_geom_hbond_angle_DHA
_geom_hbond_site_symmetry_A
C11 H11 O1 0.93 2.46 3.313(3) 153.1 5_566
C2 H2 Cg1 0.93 2.88 3.683(3) 145 2_555

loop_
_geom_torsion_atom_site_label_1
_geom_torsion_atom_site_label_2
_geom_torsion_atom_site_label_3
_geom_torsion_atom_site_label_4
_geom_torsion
_geom_torsion_site_symmetry_1
_geom_torsion_site_symmetry_2
_geom_torsion_site_symmetry_3
_geom_torsion_site_symmetry_4
_geom_torsion_publ_flag
C6 C1 C2 C3 -1.0(4) . . . . ?
C1 C2 C3 C4 1.3(4) . . . . ?
C2 C3 C4 C5 -0.7(4) . . . . ?
C3 C4 C5 C6 0.0(4) . . . . ?
C4 C5 C6 C1 0.3(3) . . . . ?
C4 C5 C6 C7 -178.3(2) . . . . ?
C2 C1 C6 C5 0.2(3) . . . . ?
C2 C1 C6 C7 178.9(2) . . . . ?
C5 C6 C7 O1 161.0(2) . . . . ?
C1 C6 C7 O1 -17.6(3) . . . . ?
C5 C6 C7 C8 -17.6(3) . . . . ?
C1 C6 C7 C8 163.8(2) . . . . ?
O1 C7 C8 C9 11.8(3) . . . . ?
C6 C7 C8 C9 -169.55(18) . . . . ?
C7 C8 C9 O1' -3.7(8) . . . . ?
C7 C8 C9 C10 -179.8(2) . . . . ?
O1' C9 C10 C11 6.4(9) . . . . ?
C8 C9 C10 C11 -177.8(2) . . . . ?
O1' C9 C10 C15 -173.2(9) . . . . ?
C8 C9 C10 C15 2.5(3) . . . . ?
C15 C10 C11 C12 0.4(3) . . . . ?
C9 C10 C11 C12 -179.26(19) . . . . ?
C10 C11 C12 C13 -0.1(3) . . . . ?
C11 C12 C13 C14 -0.3(4) . . . . ?
C12 C13 C14 C15 0.2(3) . . . . ?
C13 C14 C15 C10 0.1(3) . . . . ?
C11 C10 C15 C14 -0.4(3) . . . . ?
C9 C10 C15 C14 179.23(19) . . . . ?
